data_2233285
loop_
_publ_author_name
'Meng, Xu-Feng'
'Wang, Dong-Yue'
'Ma, Jing-Jun'

_publ_section_title
;
 (<i>E</i>)-<i>N</i>'-(4-Hydroxybenzylidene)-3-nitrobenzohydrazide
;
_journal_coeditor_code RZ2676
_journal_issue 1
_journal_name_full 'Acta Crystallographica Section E'
_journal_page_first o20
_journal_paper_doi 10.1107/S1600536811051233
_journal_volume 68
_journal_year 2012
_chemical_formula_iupac 'C14 H11 N3 O4'
_chemical_formula_moiety 'C14 H11 N3 O4'
_chemical_formula_sum 'C14 H11 N3 O4'
_chemical_formula_weight 285.26
_chemical_name_systematic
;
(<i>E</i>)-<i>N</i>'-(4-Hydroxybenzylidene)-3-nitrobenzohydrazide
;
_space_group_IT_number 14
_symmetry_cell_setting monoclinic
_symmetry_space_group_name_Hall '-P 2yn'
_symmetry_space_group_name_H-M 'P 1 21/n 1'
_atom_sites_solution_hydrogens geom
_atom_sites_solution_primary direct
_atom_sites_solution_secondary difmap
_audit_creation_method SHELXL97
_cell_angle_alpha 90.00
_cell_angle_beta 91.666(2)
_cell_angle_gamma 90.00
_cell_formula_units_Z 4
_cell_length_a 10.362(2)
_cell_length_b 12.178(3)
_cell_length_c 10.468(2)
_cell_measurement_reflns_used 3224
_cell_measurement_temperature 298(2)
_cell_measurement_theta_max 27.2
_cell_measurement_theta_min 2.5
_cell_volume 1320.4(5)
_computing_cell_refinement 'SAINT (Bruker, 2007)'
_computing_data_collection 'SMART (Bruker, 2007)'
_computing_data_reduction 'SAINT (Bruker, 2007)'
_computing_molecular_graphics 'SHELXTL (Sheldrick, 2008)'
_computing_publication_material 'SHELXTL (Sheldrick, 2008)'
_computing_structure_refinement 'SHELXL97 (Sheldrick, 2008)'
_computing_structure_solution 'SHELXS97 (Sheldrick, 2008)'
_diffrn_ambient_temperature 298(2)
_diffrn_measured_fraction_theta_full 0.998
_diffrn_measured_fraction_theta_max 0.998
_diffrn_measurement_device_type 'Bruker SMART 1K CCD area-detector'
_diffrn_measurement_method '\w scan'
_diffrn_radiation_monochromator graphite
_diffrn_radiation_source 'fine-focus sealed tube'
_diffrn_radiation_type MoK\a
_diffrn_radiation_wavelength 0.71073
_diffrn_reflns_av_R_equivalents 0.0337
_diffrn_reflns_av_sigmaI/netI 0.0375
_diffrn_reflns_limit_h_max 13
_diffrn_reflns_limit_h_min -11
_diffrn_reflns_limit_k_max 15
_diffrn_reflns_limit_k_min -15
_diffrn_reflns_limit_l_max 13
_diffrn_reflns_limit_l_min -13
_diffrn_reflns_number 10464
_diffrn_reflns_theta_full 27.00
_diffrn_reflns_theta_max 27.00
_diffrn_reflns_theta_min 2.57
_exptl_absorpt_coefficient_mu 0.108
_exptl_absorpt_correction_T_max 0.9840
_exptl_absorpt_correction_T_min 0.9819
_exptl_absorpt_correction_type multi-scan
_exptl_absorpt_process_details '(SADABS; Sheldrick, 1996)'
_exptl_crystal_colour yellow
_exptl_crystal_density_diffrn 1.435
_exptl_crystal_density_method 'not measured'
_exptl_crystal_description block
_exptl_crystal_F_000 592
_exptl_crystal_size_max 0.17
_exptl_crystal_size_mid 0.15
_exptl_crystal_size_min 0.15
_refine_diff_density_max 0.198
_refine_diff_density_min -0.230
_refine_ls_extinction_method none
_refine_ls_goodness_of_fit_ref 1.034
_refine_ls_hydrogen_treatment mixed
_refine_ls_matrix_type full
_refine_ls_number_parameters 194
_refine_ls_number_reflns 2884
_refine_ls_number_restraints 1
_refine_ls_restrained_S_all 1.034
_refine_ls_R_factor_all 0.0661
_refine_ls_R_factor_gt 0.0432
_refine_ls_shift/su_max 0.000
_refine_ls_shift/su_mean 0.000
_refine_ls_structure_factor_coef Fsqd
_refine_ls_weighting_details 'calc w=1/[\s^2^(Fo^2^)+(0.0581P)^2^+0.2330P] where P=(Fo^2^+2Fc^2^)/3'
_refine_ls_weighting_scheme calc
_refine_ls_wR_factor_gt 0.1122
_refine_ls_wR_factor_ref 0.1287
_reflns_number_gt 2017
_reflns_number_total 2884
_reflns_threshold_expression I>2\s(I)
_cod_data_source_file rz2676.cif
_cod_data_source_block I
_cod_original_cell_volume 1320.3(5)
_cod_original_sg_symbol_H-M 'P 21/n'
_cod_database_code 2233285
_cod_database_fobs_code 2233285

loop_
_symmetry_equiv_pos_as_xyz
'x, y, z'
'-x+1/2, y+1/2, -z+1/2'
'-x, -y, -z'
'x-1/2, -y-1/2, z-1/2'

loop_
_atom_site_type_symbol
_atom_site_label
_atom_site_fract_x
_atom_site_fract_y
_atom_site_fract_z
_atom_site_U_iso_or_equiv
_atom_site_adp_type
_atom_site_calc_flag
_atom_site_refinement_flags
_atom_site_occupancy
_atom_site_symmetry_multiplicity
N N1 0.05181(12) 0.48482(12) 0.34202(13) 0.0426(4) Uani d . 1 1
N N2 0.14827(13) 0.55140(12) 0.39294(14) 0.0432(4) Uani d D 1 1
N N3 0.56139(14) 0.71802(15) 0.60566(14) 0.0521(4) Uani d . 1 1
O O1 -0.27851(12) 0.07966(10) 0.13367(13) 0.0548(4) Uani d . 1 1
H H1 -0.3510 0.1064 0.1273 0.082 Uiso calc R 1 1
O O2 0.01462(11) 0.69680(10) 0.38555(12) 0.0525(4) Uani d . 1 1
O O3 0.57302(14) 0.61913(14) 0.62040(16) 0.0768(5) Uani d . 1 1
O O4 0.64912(12) 0.78320(13) 0.62796(14) 0.0682(4) Uani d . 1 1
C C1 0.01449(16) 0.19488(15) 0.27428(16) 0.0451(4) Uani d . 1 1
H H1A 0.0946 0.1703 0.3047 0.054 Uiso calc R 1 1
C C2 -0.07416(16) 0.12048(15) 0.22597(17) 0.0481(4) Uani d . 1 1
H H2 -0.0539 0.0461 0.2240 0.058 Uiso calc R 1 1
C C3 -0.19415(15) 0.15658(14) 0.18014(15) 0.0403(4) Uani d . 1 1
C C4 -0.22330(16) 0.26705(14) 0.18248(16) 0.0418(4) Uani d . 1 1
H H4 -0.3030 0.2916 0.1510 0.050 Uiso calc R 1 1
C C5 -0.13454(15) 0.34089(14) 0.23140(15) 0.0414(4) Uani d . 1 1
H H5 -0.1552 0.4152 0.2333 0.050 Uiso calc R 1 1
C C6 -0.01402(15) 0.30600(14) 0.27822(14) 0.0383(4) Uani d . 1 1
C C7 0.07926(15) 0.38382(14) 0.33207(15) 0.0416(4) Uani d . 1 1
H H7 0.1603 0.3590 0.3596 0.050 Uiso calc R 1 1
C C8 0.12135(15) 0.65778(14) 0.41169(14) 0.0387(4) Uani d . 1 1
C C9 0.22883(15) 0.72875(14) 0.46301(14) 0.0387(4) Uani d . 1 1
C C10 0.34487(15) 0.68786(14) 0.51232(14) 0.0403(4) Uani d . 1 1
H H10 0.3601 0.6126 0.5155 0.048 Uiso calc R 1 1
C C11 0.43746(15) 0.76159(15) 0.55668(15) 0.0425(4) Uani d . 1 1
C C12 0.41881(18) 0.87291(16) 0.55569(17) 0.0524(5) Uani d . 1 1
H H12 0.4824 0.9202 0.5875 0.063 Uiso calc R 1 1
C C13 0.30287(19) 0.91322(16) 0.5062(2) 0.0599(5) Uani d . 1 1
H H13 0.2880 0.9885 0.5038 0.072 Uiso calc R 1 1
C C14 0.20934(17) 0.84119(15) 0.46041(17) 0.0499(4) Uani d . 1 1
H H14 0.1317 0.8689 0.4272 0.060 Uiso calc R 1 1
H H2A 0.2202(14) 0.5183(17) 0.4207(19) 0.080 Uiso d D 1 1

loop_
_atom_site_aniso_label
_atom_site_aniso_U_11
_atom_site_aniso_U_22
_atom_site_aniso_U_33
_atom_site_aniso_U_12
_atom_site_aniso_U_13
_atom_site_aniso_U_23
N1 0.0309(7) 0.0467(9) 0.0495(8) -0.0055(6) -0.0112(6) -0.0001(6)
N2 0.0285(7) 0.0449(8) 0.0553(8) -0.0034(6) -0.0141(6) 0.0009(6)
N3 0.0346(8) 0.0727(12) 0.0487(8) -0.0096(8) -0.0060(6) 0.0011(8)
O1 0.0401(7) 0.0508(8) 0.0729(8) -0.0085(6) -0.0092(6) -0.0107(6)
O2 0.0333(7) 0.0542(8) 0.0691(8) 0.0028(5) -0.0139(6) -0.0007(6)
O3 0.0500(9) 0.0740(11) 0.1050(12) -0.0048(8) -0.0232(8) 0.0193(9)
O4 0.0378(7) 0.0908(11) 0.0752(9) -0.0179(7) -0.0097(6) -0.0121(8)
C1 0.0300(8) 0.0517(10) 0.0530(10) 0.0035(7) -0.0052(7) -0.0029(8)
C2 0.0411(10) 0.0420(10) 0.0612(11) 0.0019(8) -0.0009(8) -0.0050(8)
C3 0.0320(8) 0.0477(10) 0.0411(8) -0.0081(7) -0.0005(6) -0.0053(7)
C4 0.0308(8) 0.0495(10) 0.0448(9) -0.0003(7) -0.0068(7) 0.0010(7)
C5 0.0351(9) 0.0411(9) 0.0475(9) -0.0014(7) -0.0055(7) -0.0011(7)
C6 0.0304(8) 0.0469(10) 0.0373(8) -0.0033(7) -0.0009(6) -0.0028(7)
C7 0.0279(8) 0.0506(11) 0.0460(9) -0.0017(7) -0.0060(7) -0.0011(7)
C8 0.0307(8) 0.0483(10) 0.0368(8) -0.0015(7) -0.0055(6) 0.0035(7)
C9 0.0322(8) 0.0474(10) 0.0364(8) -0.0046(7) -0.0009(6) 0.0006(7)
C10 0.0325(9) 0.0468(10) 0.0415(8) -0.0050(7) -0.0038(7) 0.0014(7)
C11 0.0313(9) 0.0594(11) 0.0366(8) -0.0079(8) -0.0011(6) 0.0007(7)
C12 0.0457(10) 0.0558(12) 0.0554(11) -0.0154(9) -0.0028(8) -0.0068(9)
C13 0.0567(12) 0.0468(11) 0.0757(13) -0.0052(9) -0.0052(10) -0.0059(9)
C14 0.0432(10) 0.0497(11) 0.0563(10) 0.0030(8) -0.0057(8) -0.0015(8)

loop_
_atom_type_symbol
_atom_type_description
_atom_type_scat_dispersion_real
_atom_type_scat_dispersion_imag
_atom_type_scat_source
C C 0.0033 0.0016 'International Tables Vol C Tables 4.2.6.8 and 6.1.1.4'
H H 0.0000 0.0000 'International Tables Vol C Tables 4.2.6.8 and 6.1.1.4'
N N 0.0061 0.0033 'International Tables Vol C Tables 4.2.6.8 and 6.1.1.4'
O O 0.0106 0.0060 'International Tables Vol C Tables 4.2.6.8 and 6.1.1.4'

loop_
_geom_angle_atom_site_label_1
_geom_angle_atom_site_label_2
_geom_angle_atom_site_label_3
_geom_angle
C7 N1 N2 116.07(13)
C8 N2 N1 118.17(13)
C8 N2 H2A 124.5(15)
N1 N2 H2A 116.8(15)
O3 N3 O4 123.09(17)
O3 N3 C11 118.90(15)
O4 N3 C11 118.00(17)
C3 O1 H1 109.5
C2 C1 C6 120.87(15)
C2 C1 H1A 119.6
C6 C1 H1A 119.6
C1 C2 C3 119.95(16)
C1 C2 H2 120.0
C3 C2 H2 120.0
O1 C3 C4 122.60(15)
O1 C3 C2 117.65(16)
C4 C3 C2 119.75(15)
C5 C4 C3 120.01(15)
C5 C4 H4 120.0
C3 C4 H4 120.0
C4 C5 C6 120.95(16)
C4 C5 H5 119.5
C6 C5 H5 119.5
C1 C6 C5 118.46(14)
C1 C6 C7 120.50(14)
C5 C6 C7 121.03(15)
N1 C7 C6 121.04(15)
N1 C7 H7 119.5
C6 C7 H7 119.5
O2 C8 N2 122.10(15)
O2 C8 C9 120.85(16)
N2 C8 C9 117.03(14)
C14 C9 C10 119.13(15)
C14 C9 C8 117.22(15)
C10 C9 C8 123.65(15)
C11 C10 C9 118.48(16)
C11 C10 H10 120.8
C9 C10 H10 120.8
C12 C11 C10 122.91(16)
C12 C11 N3 118.83(15)
C10 C11 N3 118.26(16)
C11 C12 C13 118.34(16)
C11 C12 H12 120.8
C13 C12 H12 120.8
C14 C13 C12 119.78(18)
C14 C13 H13 120.1
C12 C13 H13 120.1
C13 C14 C9 121.35(17)
C13 C14 H14 119.3
C9 C14 H14 119.3

loop_
_geom_bond_atom_site_label_1
_geom_bond_atom_site_label_2
_geom_bond_distance
N1 C7 1.267(2)
N1 N2 1.3819(18)
N2 C8 1.341(2)
N2 H2A 0.888(9)
N3 O3 1.220(2)
N3 O4 1.224(2)
N3 C11 1.468(2)
O1 C3 1.3614(19)
O1 H1 0.8200
O2 C8 1.2272(18)
C1 C2 1.376(2)
C1 C6 1.386(2)
C1 H1A 0.9300
C2 C3 1.391(2)
C2 H2 0.9300
C3 C4 1.379(2)
C4 C5 1.375(2)
C4 H4 0.9300
C5 C6 1.394(2)
C5 H5 0.9300
C6 C7 1.456(2)
C7 H7 0.9300
C8 C9 1.497(2)
C9 C14 1.384(2)
C9 C10 1.387(2)
C10 C11 1.384(2)
C10 H10 0.9300
C11 C12 1.369(3)
C12 C13 1.384(3)
C12 H12 0.9300
C13 C14 1.383(2)
C13 H13 0.9300
C14 H14 0.9300

loop_
_geom_hbond_atom_site_label_D
_geom_hbond_atom_site_label_H
_geom_hbond_atom_site_label_A
_geom_hbond_site_symmetry_A
_geom_hbond_distance_DH
_geom_hbond_distance_HA
_geom_hbond_distance_DA
_geom_hbond_angle_DHA
O1 H1 O2 2_445 0.82 2.02 2.8341(18) 170.4
O1 H1 N1 2_445 0.82 2.58 3.0757(19) 120.1
N2 H2A O1 4_666 0.888(9) 2.528(19) 3.0597(19) 119.1(16)
C5 H5 O1 2_455 0.93 2.54 3.367(2) 147

loop_
_cod_related_entry_id
_cod_related_entry_database
_cod_related_entry_code
1 ChemSpider 11722559
